data_2102480
loop_
_publ_author_name
'Parkin, Sean'
'Hao, Xiang'
'Brock, Carolyn Pratt'

_publ_section_title
;
 2-Biphenylol revisited
;
_journal_issue 2
_journal_name_full 'Acta Crystallographica Section B'
_journal_page_first 197
_journal_page_last 203
_journal_paper_doi 10.1107/S0108768104003696
_journal_volume 60
_journal_year 2004
_chemical_formula_sum 'C12 H10 O'
_chemical_formula_weight 170.20
_chemical_name_common 2-biphenylol
_chemical_name_systematic
;
 ?
;
_space_group_IT_number 43
_symmetry_cell_setting orthorhombic
_symmetry_space_group_name_Hall 'F 2 -2d'
_symmetry_space_group_name_H-M 'F d d 2'
_atom_sites_solution_hydrogens geom
_atom_sites_solution_primary direct
_atom_sites_solution_secondary difmap
_audit_creation_method SHELXL-97
_cell_angle_alpha 90.00
_cell_angle_beta 90.00
_cell_angle_gamma 90.00
_cell_formula_units_Z 8
_cell_length_a 12.871(3)
_cell_length_b 23.939(5)
_cell_length_c 5.8870(12)
_cell_measurement_reflns_used 605
_cell_measurement_temperature 305(2)
_cell_measurement_theta_max 27.48
_cell_measurement_theta_min 1.00
_cell_volume 1813.9(7)
_computing_cell_refinement 'SCALEPACK (Otwinowski & Minor, 1997)'
_computing_data_collection 'COLLECT (Nonius, 1998)'
_computing_data_reduction 'DENZO-SMN (Otwinowski & Minor, 1997)'
_computing_molecular_graphics 'XP in Siemens SHELXTL (Sheldrick, 1994)'
_computing_publication_material
;
SHELX97-2 (Sheldrick, 1997) and local procedures
;
_computing_structure_refinement 'SHELXL-97 (Sheldrick, 1997)'
_computing_structure_solution 'SHELXS-97 (Sheldrick, 1990)'
_diffrn_ambient_temperature 305(2)
_diffrn_detector_area_resol_mean 18
_diffrn_measured_fraction_theta_full 0.997
_diffrn_measured_fraction_theta_max 0.997
_diffrn_measurement_device_type 'Nonius KappaCCD diffractometer'
_diffrn_measurement_method '\w scans at fixed \c = 55\%'
_diffrn_radiation_monochromator graphite
_diffrn_radiation_source 'fine-focus sealed tube'
_diffrn_radiation_type MoK\a
_diffrn_radiation_wavelength 0.71073
_diffrn_reflns_av_R_equivalents 0.0500
_diffrn_reflns_av_sigmaI/netI 0.0526
_diffrn_reflns_limit_h_max 16
_diffrn_reflns_limit_h_min -16
_diffrn_reflns_limit_k_max 30
_diffrn_reflns_limit_k_min -29
_diffrn_reflns_limit_l_max 7
_diffrn_reflns_limit_l_min -7
_diffrn_reflns_number 1005
_diffrn_reflns_theta_full 27.48
_diffrn_reflns_theta_max 27.48
_diffrn_reflns_theta_min 3.40
_diffrn_standards_decay_% <1
_exptl_absorpt_coefficient_mu 0.078
_exptl_absorpt_correction_T_max 0.9846
_exptl_absorpt_correction_T_min 0.9695
_exptl_absorpt_correction_type multi-scan
_exptl_absorpt_process_details 'SCALEPACK (Otwinowski & Minor, 1997)'
_exptl_crystal_colour colourless
_exptl_crystal_density_diffrn 1.246
_exptl_crystal_density_method 'not measured'
_exptl_crystal_description rod
_exptl_crystal_F_000 720
_exptl_crystal_size_max 0.40
_exptl_crystal_size_mid 0.30
_exptl_crystal_size_min 0.20
_refine_diff_density_max 0.121
_refine_diff_density_min -0.123
_refine_ls_abs_structure_details 'Flack H D (1983), Acta Cryst. A39, 876-881'
_refine_ls_abs_structure_Flack 4(4)
_refine_ls_extinction_coef 0.011(2)
_refine_ls_extinction_expression Fc^*^=kFc[1+0.001xFc^2^\l^3^/sin(2\q)]^-1/4^
_refine_ls_extinction_method SHELXL
_refine_ls_goodness_of_fit_ref 0.963
_refine_ls_hydrogen_treatment constr
_refine_ls_matrix_type full
_refine_ls_number_parameters 90
_refine_ls_number_reflns 1005
_refine_ls_number_restraints 57
_refine_ls_restrained_S_all 0.942
_refine_ls_R_factor_all 0.1026
_refine_ls_R_factor_gt 0.0446
_refine_ls_shift/su_max 0.001
_refine_ls_shift/su_mean 0.000
_refine_ls_structure_factor_coef Fsqd
_refine_ls_weighting_details 'calc w=1/[\s^2^(Fo^2^)+(0.0740P)^2^+0.0000P] where P=(Fo^2^+2Fc^2^)/3'
_refine_ls_weighting_scheme calc
_refine_ls_wR_factor_gt 0.1112
_refine_ls_wR_factor_ref 0.1331
_reflns_number_gt 557
_reflns_number_total 1005
_reflns_threshold_expression >2\s(I)
_cod_data_source_file bs5004.cif
_cod_data_source_block k03123
_cod_original_cell_volume 1813.9(6)
_cod_original_sg_symbol_H-M Fdd2
_cod_database_code 2102480

loop_
_symmetry_equiv_pos_as_xyz
'x, y, z'
'-x, -y, z'
'-x+1/4, y+1/4, z+1/4'
'x+1/4, -y+1/4, z+1/4'
'x, y+1/2, z+1/2'
'-x, -y+1/2, z+1/2'
'-x+1/4, y+3/4, z+3/4'
'x+1/4, -y+3/4, z+3/4'
'x+1/2, y, z+1/2'
'-x+1/2, -y, z+1/2'
'-x+3/4, y+1/4, z+3/4'
'x+3/4, -y+1/4, z+3/4'
'x+1/2, y+1/2, z'
'-x+1/2, -y+1/2, z'
'-x+3/4, y+3/4, z+1/4'
'x+3/4, -y+3/4, z+1/4'

loop_
_atom_site_label
_atom_site_fract_x
_atom_site_fract_y
_atom_site_fract_z
_atom_site_U_iso_or_equiv
_atom_site_adp_type
_atom_site_calc_flag
_atom_site_refinement_flags
_atom_site_occupancy
_atom_site_disorder_group
_atom_site_type_symbol
C1 0.0477(9) 0.0182(6) 0.5298(14) 0.0546(7) Uani d PDU 0.797(9) 1 C
C2 0.0660(10) 0.0566(4) 0.7045(9) 0.0628(17) Uani d PDU 0.797(9) 1 C
C3 0.1531(10) 0.0900(4) 0.7001(11) 0.0750(17) Uani d PDU 0.797(9) 1 C
H3 0.1649 0.1151 0.8177 0.090 Uiso calc PR 0.797(9) 1 H
C4 0.2226(11) 0.0866(7) 0.524(2) 0.0799(15) Uani d PDU 0.797(9) 1 C
H4 0.2805 0.1098 0.5220 0.096 Uiso calc PR 0.797(9) 1 H
C5 0.2066(6) 0.0489(3) 0.3519(14) 0.0738(16) Uani d PDU 0.797(9) 1 C
H5 0.2546 0.0459 0.2345 0.089 Uiso calc PR 0.797(9) 1 H
C6 0.1190(7) 0.0155(4) 0.3531(12) 0.0631(16) Uani d PDU 0.797(9) 1 C
H6 0.1077 -0.0093 0.2337 0.076 Uiso calc PR 0.797(9) 1 H
O2 -0.0045(3) 0.06093(17) 0.8734(8) 0.0760(16) Uani d PDU 0.398(4) 1 O
H2 -0.0021 0.0924 0.9278 0.091 Uiso calc PR 0.398(4) 1 H
C1' 0.042(4) 0.017(2) 0.544(8) 0.0546(7) Uani d PDU 0.203(9) 2 C
C2' 0.107(3) 0.0217(19) 0.356(8) 0.0631(16) Uani d PDU 0.203(9) 2 C
C3' 0.192(3) 0.0570(15) 0.361(8) 0.0738(16) Uani d PDU 0.203(9) 2 C
H3' 0.2351 0.0599 0.2337 0.089 Uiso calc PR 0.203(9) 2 H
C4' 0.215(4) 0.088(3) 0.552(9) 0.0799(15) Uani d PDU 0.203(9) 2 C
H4' 0.2726 0.1108 0.5546 0.096 Uiso calc PR 0.203(9) 2 H
C5' 0.151(4) 0.084(2) 0.738(7) 0.0750(17) Uani d PDU 0.203(9) 2 C
H5' 0.1650 0.1057 0.8666 0.090 Uiso calc PR 0.203(9) 2 H
C6' 0.066(4) 0.049(2) 0.736(7) 0.0628(17) Uani d PDU 0.203(9) 2 C
H6' 0.0238 0.0465 0.8644 0.075 Uiso calc PR 0.203(9) 2 H
O2' 0.1016(11) -0.0178(6) 0.191(3) 0.058(5) Uiso d PDU 0.102(4) 2 O
H2' 0.1229 -0.0477 0.2419 0.088 Uiso calc PR 0.102(4) 2 H

loop_
_atom_site_aniso_label
_atom_site_aniso_U_11
_atom_site_aniso_U_22
_atom_site_aniso_U_33
_atom_site_aniso_U_12
_atom_site_aniso_U_13
_atom_site_aniso_U_23
C1 0.0522(17) 0.0529(13) 0.059(2) 0.0057(11) -0.0034(12) 0.0033(14)
C2 0.0651(14) 0.061(3) 0.062(3) -0.001(2) -0.003(2) 0.006(3)
C3 0.0809(18) 0.066(3) 0.078(3) -0.0074(19) -0.015(3) 0.003(3)
C4 0.063(3) 0.0765(19) 0.100(4) -0.010(2) -0.006(2) 0.009(2)
C5 0.056(3) 0.076(3) 0.0887(19) 0.006(3) 0.010(2) 0.007(2)
C6 0.052(3) 0.068(3) 0.0689(15) 0.008(3) 0.0041(17) -0.0031(15)
O2 0.093(3) 0.069(3) 0.065(2) -0.007(2) 0.009(3) -0.010(2)
C1' 0.0522(17) 0.0529(13) 0.059(2) 0.0057(11) -0.0034(12) 0.0033(14)
C2' 0.052(3) 0.068(3) 0.0689(15) 0.008(3) 0.0041(17) -0.0031(15)
C3' 0.056(3) 0.076(3) 0.0887(19) 0.006(3) 0.010(2) 0.007(2)
C4' 0.063(3) 0.0765(19) 0.100(4) -0.010(2) -0.006(2) 0.009(2)
C5' 0.0809(18) 0.066(3) 0.078(3) -0.0074(19) -0.015(3) 0.003(3)
C6' 0.0651(14) 0.061(3) 0.062(3) -0.001(2) -0.003(2) 0.006(3)

loop_
_atom_type_symbol
_atom_type_description
_atom_type_scat_dispersion_real
_atom_type_scat_dispersion_imag
_atom_type_scat_source
C C 0.0033 0.0016 'International Tables Vol C Tables 4.2.6.8 and 6.1.1.4'
H H 0.0000 0.0000 'International Tables Vol C Tables 4.2.6.8 and 6.1.1.4'
O O 0.0106 0.0060 'International Tables Vol C Tables 4.2.6.8 and 6.1.1.4'

loop_
_geom_angle_atom_site_label_1
_geom_angle_atom_site_label_2
_geom_angle_atom_site_label_3
_geom_angle_site_symmetry_1
_geom_angle_site_symmetry_3
_geom_angle
C6 C1 C2 . . 118.1(3)
C6 C1 C1 . 2 120.8(8)
C2 C1 C1 . 2 121.2(8)
O2 C2 C3 . . 121.1(7)
O2 C2 C1 . . 118.6(7)
C3 C2 C1 . . 120.3(4)
C4 C3 C2 . . 120.7(4)
C4 C3 H3 . . 119.6
C2 C3 H3 . . 119.6
C3 C4 C5 . . 120.0(3)
C3 C4 H4 . . 120.0
C5 C4 H4 . . 120.0
C4 C5 C6 . . 119.9(4)
C4 C5 H5 . . 120.0
C6 C5 H5 . . 120.0
C5 C6 C1 . . 121.0(4)
C5 C6 H6 . . 119.5
C1 C6 H6 . . 119.5
C1' C1' C2' 2 . 121(2)
C1' C1' C6' 2 . 120(2)
C2' C1' C6' . . 118.4(10)
O2' C2' C1' . . 119.3(18)
O2' C2' C3' . . 118.4(19)
C1' C2' C3' . . 120.3(11)
C4' C3' C2' . . 120.4(12)
C4' C3' H3' . . 119.8
C2' C3' H3' . . 119.8
C3' C4' C5' . . 120.0(10)
C3' C4' H4' . . 120.0
C5' C4' H4' . . 120.0
C4' C5' C6' . . 120.1(12)
C4' C5' H5' . . 119.9
C6' C5' H5' . . 119.9
C5' C6' C1' . . 120.8(13)
C5' C6' H6' . . 119.6
C1' C6' H6' . . 119.6
C2' O2' H2' . . 109.5

loop_
_geom_bond_atom_site_label_1
_geom_bond_atom_site_label_2
_geom_bond_site_symmetry_2
_geom_bond_distance
C1 C6 . 1.389(6)
C1 C2 . 1.399(6)
C1 C1 2 1.507(15)
C2 O2 . 1.351(9)
C2 C3 . 1.377(6)
C3 C4 . 1.369(7)
C3 H3 . 0.9300
C4 C5 . 1.374(6)
C4 H4 . 0.9300
C5 C6 . 1.383(6)
C5 H5 . 0.9300
C6 H6 . 0.9300
O2 H2 . 0.8200
C1' C1' 2 1.37(6)
C1' C2' . 1.387(17)
C1' C6' . 1.396(17)
C2' O2' . 1.357(18)
C2' C3' . 1.391(16)
C3' C4' . 1.372(16)
C3' H3' . 0.9300
C4' C5' . 1.374(16)
C4' H4' . 0.9300
C5' C6' . 1.381(16)
C5' H5' . 0.9300
C6' H6' . 0.9300
O2' H2' . 0.8200

loop_
_geom_torsion_atom_site_label_1
_geom_torsion_atom_site_label_2
_geom_torsion_atom_site_label_3
_geom_torsion_atom_site_label_4
_geom_torsion_site_symmetry_1
_geom_torsion
C6 C1 C2 O2 . 177.9(10)
C1 C1 C2 O2 2 -0.8(18)
C6 C1 C2 C3 . -0.6(10)
C1 C1 C2 C3 2 -179.2(18)
O2 C2 C3 C4 . -177.9(12)
C1 C2 C3 C4 . 0.5(13)
C2 C3 C4 C5 . -1.1(17)
C3 C4 C5 C6 . 1.6(15)
C4 C5 C6 C1 . -1.7(8)
C2 C1 C6 C5 . 1.2(7)
C1 C1 C6 C5 2 179.8(19)
C1' C1' C2' O2' 2 -16(7)
C6' C1' C2' O2' . 164(5)
C1' C1' C2' C3' 2 -179(9)
C6' C1' C2' C3' . 0(2)
O2' C2' C3' C4' . -164(6)
C1' C2' C3' C4' . 0(3)
C2' C3' C4' C5' . -1(6)
C3' C4' C5' C6' . 1(7)
C4' C5' C6' C1' . -1(6)
C1' C1' C6' C5' 2 180(8)
C2' C1' C6' C5' . 1(4)
